data_9011938
loop_
_publ_author_name
'Sokolova, E. V.'
'Rybakov, V. B.'
'Pautov, L. A.'

_publ_section_title
;
 Crystal structure of shibkovite
;
_journal_name_full 'Doklady Akademii Nauk SSSR'
_journal_page_first 378
_journal_page_last 380
_journal_volume 369
_journal_year 1999
_chemical_formula_sum 'Ca1.26 K2.26 Mn0.4 Na0.34 O30 Si12 Zn3'
_chemical_name_mineral Shibkovite
_space_group_IT_number 192
_symmetry_space_group_name_Hall '-P 6 2c'
_symmetry_space_group_name_H-M 'P 6/m c c'
_cell_angle_alpha 90
_cell_angle_beta 90
_cell_angle_gamma 120
_cell_formula_units_Z 2
_cell_length_a 10.502
_cell_length_b 10.502
_cell_length_c 14.184
_cell_volume 1354.794
_database_code_amcsd 0012494
_exptl_crystal_density_diffrn 2.897
_cod_original_formula_sum '(Ca1.26 Mn.4 Na.34) K2.26 Zn3 Si12 O30'
_cod_database_code 9011938

loop_
_space_group_symop_operation_xyz
x,y,z
-x,-x+y,1/2+z
x,x-y,1/2-z
-x+y,-x,-z
x-y,x,z
-y,-x,1/2+z
y,x,1/2-z
y,-x+y,-z
-y,x-y,z
x-y,-y,1/2+z
-x+y,y,1/2-z
x,y,-z
-x,-y,z
x,x-y,1/2+z
-x,-x+y,1/2-z
x-y,x,-z
-x+y,-x,z
y,x,1/2+z
-y,-x,1/2-z
-y,x-y,-z
y,-x+y,z
-x+y,y,1/2+z
x-y,-y,1/2-z
-x,-y,-z

loop_
_atom_site_label
_atom_site_fract_x
_atom_site_fract_y
_atom_site_fract_z
_atom_site_occupancy
_atom_site_U_iso_or_equiv
_atom_site_type_symbol
_atom_site_attached_hydrogens
CaA 0.33333 0.66667 0.25000 0.63000 0.01026 Ca 0
MnA 0.33333 0.66667 0.25000 0.20000 0.01026 Mn 0
NaA 0.33333 0.66667 0.25000 0.17000 0.01026 Na 0
KB 0.33333 0.66667 0.00000 0.63000 0.01760 K 0
KC 0.00000 0.00000 0.25000 1.00000 0.01482 K 0
ZnT2 0.00000 0.50000 0.25000 1.00000 0.01001 Zn 0
SiT1 0.09800 0.33580 0.11210 1.00000 0.00507 Si 0
O1 0.10980 0.36760 0.00000 1.00000 0.01520 O 0
O2 0.20450 0.27070 0.13930 1.00000 0.01343 O 0
O3 0.14030 0.48310 0.16740 1.00000 0.01026 O 0

loop_
_cod_changelog_entry_id
_cod_changelog_entry_author
_cod_changelog_entry_date
_cod_changelog_entry_text
1
;cod-tools version 3.8.0
Id: cif_guess_AMCSD_atom_types 9581 2023-05-17 12:35:41Z saulius
;
2023-05-23T09:24:41+03:00
;Derived atom types and hydrogen counts
from atom names that follow the AMCSD naming convention
(Wat == water, O-H == hydroxyl).
;

loop_
_cod_related_entry_id
_cod_related_entry_database
_cod_related_entry_code
1 AMCSD 0012494
